data_2311403
loop_
_publ_author_name
'Patel, U. H.'
'Jotaniya, Chintan'
'Shah, D. A.'
'Socha, Bhavesh'

_publ_section_title
;
 Ethyl
 2-amino-1-(4-fluoro-phen-yl)-5-oxo-4,5-di-hydro-1<i>H</i>-pyrrole-3-carboxyl-ate:
 crystal structure and Hirshfeld surface analysis.
;
_journal_coeditor_code DS2246
_journal_issue 'Pt 9'
_journal_name_full 'Acta crystallographica. Section E, Crystallographic communications'
_journal_page_first 1336
_journal_page_last 1340
_journal_paper_doi 10.1107/S2056989017011628
_journal_volume 73
_journal_year 2017
_chemical_formula_iupac 'C13 H13 F N2 O3'
_chemical_formula_moiety 'C13 H13 F N2 O3'
_chemical_formula_sum 'C13 H13 F N2 O3'
_chemical_formula_weight 264.25
_chemical_melting_point 783.39
_chemical_name_systematic 'Ethyl 2-amino-1-(4-fluorophenyl)-5-oxo-4,5-dihydro-1<i>H</i>-pyrrole-3-carboxylate:'
_space_group_IT_number 19
_space_group_name_Hall 'P 2ac 2ab'
_space_group_name_H-M_alt 'P 21 21 21'
_symmetry_cell_setting orthorhombic
_symmetry_space_group_name_Hall 'P 2ac 2ab'
_symmetry_space_group_name_H-M 'P 21 21 21'
_atom_sites_solution_hydrogens geom
_cell_angle_alpha 90
_cell_angle_beta 90
_cell_angle_gamma 90
_cell_formula_units_Z 4
_cell_length_a 5.5357(16)
_cell_length_b 8.548(2)
_cell_length_c 27.026(7)
_cell_measurement_reflns_used 7696
_cell_measurement_temperature 273
_cell_measurement_theta_max 28.2
_cell_measurement_theta_min 1.5
_cell_volume 1278.8(6)
_computing_cell_refinement
;
SAINT (Bruker, 2007)
;
_computing_data_collection
;
APEX2 (Bruker, 2007)
;
_computing_data_reduction
;
SAINT (Bruker, 2007)
;
_computing_molecular_graphics
;
ORTEP-3 for Windows (Farrugia, 2012)
;
_computing_publication_material
;
publCIF (Westrip, 2010)
;
_computing_structure_refinement
;
SHELXL2013 (Sheldrick, 2015)
;
_computing_structure_solution
;
SHELXS97 (Sheldrick, 2008)
;
_diffrn_ambient_temperature 273
_diffrn_measured_fraction_theta_full 1.000
_diffrn_measured_fraction_theta_max 0.963
_diffrn_measurement_device_type 'Bruker SMART APEX CCD'
_diffrn_measurement_method 'Omega-2theta  scan'
_diffrn_radiation_monochromator Graphite
_diffrn_radiation_source 'SEALED TUBE'
_diffrn_radiation_type MoK\a
_diffrn_radiation_wavelength 0.71073
_diffrn_reflns_av_R_equivalents 0.032
_diffrn_reflns_limit_h_max 6
_diffrn_reflns_limit_h_min -7
_diffrn_reflns_limit_k_max 11
_diffrn_reflns_limit_k_min -10
_diffrn_reflns_limit_l_max 32
_diffrn_reflns_limit_l_min -34
_diffrn_reflns_number 7696
_diffrn_reflns_reduction_process
;
;
_diffrn_reflns_theta_full 25.254
_diffrn_reflns_theta_max 28.2
_diffrn_reflns_theta_min 1.507
_diffrn_standards_number 2322
_exptl_absorpt_coefficient_mu 0.108
_exptl_absorpt_correction_T_max 0.979
_exptl_absorpt_correction_T_min 0.962
_exptl_absorpt_correction_type multi-scan
_exptl_absorpt_process_details
;
(SADABS; Bruker, 2007)
;
_exptl_crystal_colour colourless
_exptl_crystal_density_diffrn 1.372
_exptl_crystal_density_method 'Not Measured'
_exptl_crystal_description Transparent
_exptl_crystal_F_000 552
_exptl_crystal_size_max 0.7
_exptl_crystal_size_mid 0.3
_exptl_crystal_size_min 0.2
_refine_diff_density_max 0.229
_refine_diff_density_min -0.237
_refine_ls_extinction_coef 0
_refine_ls_extinction_method 'Not applied'
_refine_ls_goodness_of_fit_ref 1.181
_refine_ls_hydrogen_treatment constr
_refine_ls_matrix_type full
_refine_ls_number_parameters 173
_refine_ls_number_reflns 2975
_refine_ls_number_restraints 0
_refine_ls_R_factor_gt 0.075
_refine_ls_shift/su_max 0.006
_refine_ls_structure_factor_coef Fsqd
_refine_ls_weighting_scheme sigma
_refine_ls_wR_factor_ref 0.148
_reflns_number_gt 2322
_reflns_number_total 2975
_reflns_threshold_expression I>2\S(I)
_cod_data_source_file ds2246sup1.cif
_cod_data_source_block I
_cod_original_cell_volume 1278.9(6)
_cod_database_code 2311403

loop_
_space_group_symop_id
_space_group_symop_operation_xyz
1 x,y,z
2 1/2-x,-y,1/2+z
3 1/2+x,1/2-y,-z
4 -x,1/2+y,1/2-z

loop_
_atom_site_aniso_label
_atom_site_aniso_U_11
_atom_site_aniso_U_22
_atom_site_aniso_U_33
_atom_site_aniso_U_12
_atom_site_aniso_U_13
_atom_site_aniso_U_23
F14 0.087(2) 0.109(2) 0.0371(14) 0.006(2) -0.0004(14) 0.0091(13)
O7 0.0503(16) 0.0487(14) 0.0512(16) 0.0128(15) -0.0068(14) -0.0092(12)
O16 0.071(2) 0.098(2) 0.0334(15) 0.011(2) -0.0043(14) -0.0106(16)
O19 0.064(2) 0.084(2) 0.0516(18) 0.017(2) 0.0054(15) -0.0114(16)
N1 0.0386(17) 0.0400(15) 0.0355(17) 0.0025(15) -0.0067(14) 0.0008(13)
N6 0.0452(19) 0.0525(18) 0.0371(17) 0.0057(17) 0.0003(15) -0.0050(14)
C2 0.046(2) 0.0337(18) 0.041(2) 0.0002(19) -0.0057(19) -0.0048(16)
C3 0.050(2) 0.043(2) 0.044(2) -0.001(2) -0.012(2) -0.0030(17)
C4 0.042(2) 0.0419(19) 0.037(2) 0.0004(17) -0.0040(17) -0.0021(17)
C5 0.0337(19) 0.0340(17) 0.0377(19) -0.0045(16) -0.0009(16) -0.0005(15)
C8 0.034(2) 0.0346(17) 0.0349(19) 0.0072(17) 0.0009(16) -0.0007(14)
C9 0.042(2) 0.043(2) 0.041(2) -0.008(2) -0.0008(18) 0.0053(16)
C10 0.045(2) 0.057(2) 0.049(2) 0.000(2) -0.012(2) -0.0007(19)
C11 0.057(3) 0.059(2) 0.031(2) 0.010(2) 0.000(2) 0.0080(18)
C12 0.045(2) 0.062(3) 0.051(3) -0.001(2) 0.011(2) 0.011(2)
C13 0.036(2) 0.045(2) 0.050(2) -0.0025(19) -0.0008(18) -0.0012(18)
C15 0.048(2) 0.052(2) 0.042(2) -0.006(2) -0.0012(19) -0.0025(18)
C17 0.091(4) 0.146(5) 0.045(3) 0.017(5) 0.002(3) -0.025(3)
C18 0.108(6) 0.205(8) 0.090(4) 0.009(6) -0.017(4) -0.078(5)

loop_
_atom_site_type_symbol
_atom_site_label
_atom_site_fract_x
_atom_site_fract_y
_atom_site_fract_z
_atom_site_U_iso_or_equiv
_atom_site_thermal_displace_type
_atom_site_occupancy
F F14 0.0103(6) 0.1908(3) 0.41628(9) 0.0777(11) Uani 1.000
O O7 -0.3466(5) 0.3868(3) 0.20473(10) 0.0501(9) Uani 1.000
O O16 0.0782(6) 0.1173(4) 0.04855(10) 0.0675(11) Uani 1.000
O O19 0.3634(6) 0.0024(4) 0.09592(11) 0.0665(11) Uani 1.000
N N1 -0.0226(5) 0.2174(3) 0.21258(11) 0.0380(9) Uani 1.000
N N6 0.3131(6) 0.0484(3) 0.19821(11) 0.0449(10) Uani 1.000
C C2 -0.1947(7) 0.3016(4) 0.18607(14) 0.0402(11) Uani 1.000
C C3 -0.1510(8) 0.2676(4) 0.13223(14) 0.0457(12) Uani 1.000
C C4 0.0711(7) 0.1663(4) 0.13244(13) 0.0403(11) Uani 1.000
C C5 0.1342(6) 0.1388(4) 0.18000(13) 0.0351(11) Uani 1.000
C C8 -0.0114(6) 0.2105(4) 0.26584(12) 0.0345(11) Uani 1.000
C C9 0.1786(7) 0.2794(4) 0.29063(14) 0.0420(12) Uani 1.000
C C10 0.1843(8) 0.2732(5) 0.34181(15) 0.0503(12) Uani 1.000
C C11 0.0017(8) 0.1985(5) 0.36617(14) 0.0490(14) Uani 1.000
C C12 -0.1879(8) 0.1282(5) 0.34218(15) 0.0527(16) Uani 1.000
C C13 -0.1941(7) 0.1362(4) 0.29129(14) 0.0437(12) Uani 1.000
C C15 0.1869(8) 0.0873(5) 0.09193(14) 0.0473(12) Uani 1.000
C C17 0.1672(12) 0.0330(8) 0.00528(17) 0.094(2) Uani 1.000
C C18 -0.0234(14) -0.0020(10) -0.0268(2) 0.134(4) Uani 1.000
H H9 0.30124 0.32939 0.27321 0.0506 Uiso 1.000
H H10 0.31042 0.31912 0.35929 0.0606 Uiso 1.000
H H12 -0.30851 0.07676 0.35975 0.0630 Uiso 1.000
H H13 -0.32196 0.09126 0.27406 0.0526 Uiso 1.000
H H31 -0.12308 0.36342 0.11386 0.0551 Uiso 1.000
H H32 -0.28713 0.21277 0.11777 0.0551 Uiso 1.000
H H61 0.40656 -0.00181 0.17837 0.0539 Uiso 1.000
H H62 0.33375 0.04110 0.22967 0.0539 Uiso 1.000
H H171 0.28599 0.09643 -0.01185 0.1126 Uiso 1.000
H H172 0.24516 -0.06313 0.01573 0.1126 Uiso 1.000
H H181 0.03741 -0.05787 -0.05497 0.2012 Uiso 1.000
H H182 -0.09846 0.09335 -0.03758 0.2012 Uiso 1.000
H H183 -0.14019 -0.06545 -0.00986 0.2012 Uiso 1.000

loop_
_atom_type_symbol
_atom_type_description
_atom_type_scat_dispersion_real
_atom_type_scat_dispersion_imag
_atom_type_scat_source
C C 0.0033 0.0016 ' International Tables Vol C Tables 4.2.6.8 and 6.1.1.4'
H H 0.0000 0.0000 ' International Tables Vol C Tables 4.2.6.8 and 6.1.1.4'
F F 0.0171 0.0103 ' International Tables Vol C Tables 4.2.6.8 and 6.1.1.4'
N N 0.0061 0.0033 ' International Tables Vol C Tables 4.2.6.8 and 6.1.1.4'
O O 0.0106 0.0060 ' International Tables Vol C Tables 4.2.6.8 and 6.1.1.4'

loop_
_geom_angle_atom_site_label_1
_geom_angle_atom_site_label_2
_geom_angle_atom_site_label_3
_geom_angle
_geom_angle_publ_flag
C15 O16 C17 117.0(4) yes
C2 N1 C5 110.3(3) yes
C2 N1 C8 124.4(3) yes
C5 N1 C8 125.4(3) yes
O7 C2 N1 124.5(3) yes
O7 C2 C3 128.7(4) yes
N1 C2 C3 106.7(3) yes
C2 C3 C4 103.8(3) no
C3 C4 C5 108.4(3) no
C3 C4 C15 129.2(3) no
C5 C4 C15 121.8(3) no
N1 C5 N6 119.9(3) yes
N1 C5 C4 110.6(3) yes
N6 C5 C4 129.5(3) yes
C5 N6 H62 120.00 no
H61 N6 H62 120.00 no
C5 N6 H61 120.00 no
C9 C8 C13 120.9(3) no
N1 C8 C13 119.1(3) yes
N1 C8 C9 120.0(3) yes
C8 C9 C10 119.1(4) no
C9 C10 C11 118.9(4) no
F14 C11 C10 118.6(4) yes
F14 C11 C12 118.5(4) yes
C10 C11 C12 122.9(4) no
C11 C12 C13 118.0(4) no
C8 C13 C12 120.2(4) no
O16 C15 O19 123.3(4) yes
O16 C15 C4 112.1(4) yes
O19 C15 C4 124.7(4) yes
O16 C17 C18 110.4(5) yes
C2 C3 H31 111.00 no
C2 C3 H32 111.00 no
C4 C3 H31 111.00 no
C4 C3 H32 111.00 no
H31 C3 H32 109.00 no
C8 C9 H9 120.00 no
C10 C9 H9 120.00 no
C9 C10 H10 121.00 no
C11 C10 H10 121.00 no
C11 C12 H12 121.00 no
C13 C12 H12 121.00 no
C8 C13 H13 120.00 no
C12 C13 H13 120.00 no
O16 C17 H171 110.00 no
O16 C17 H172 110.00 no
C18 C17 H171 110.00 no
C18 C17 H172 110.00 no
H171 C17 H172 108.00 no
C17 C18 H181 109.00 no
C17 C18 H182 109.00 no
C17 C18 H183 109.00 no
H181 C18 H182 109.00 no
H181 C18 H183 109.00 no
H182 C18 H183 109.00 no

loop_
_geom_bond_atom_site_label_1
_geom_bond_atom_site_label_2
_geom_bond_distance
_geom_bond_publ_flag
F14 C11 1.357(5) yes
O7 C2 1.221(5) yes
O16 C15 1.343(5) yes
O16 C17 1.459(6) yes
O19 C15 1.222(6) yes
N1 C2 1.393(5) yes
N1 C5 1.407(4) yes
N1 C8 1.442(4) yes
N6 C5 1.349(5) yes
C2 C3 1.503(5) no
C3 C4 1.504(6) no
C4 C5 1.353(5) no
C4 C15 1.437(5) no
N6 H61 0.8600 no
N6 H62 0.8600 no
C8 C13 1.378(5) no
C8 C9 1.379(5) no
C9 C10 1.385(6) no
C10 C11 1.365(6) no
C11 C12 1.372(6) no
C12 C13 1.378(6) no
C17 C18 1.398(9) no
C3 H31 0.9700 no
C3 H32 0.9700 no
C9 H9 0.9300 no
C10 H10 0.9300 no
C12 H12 0.9300 no
C13 H13 0.9300 no
C17 H171 0.9700 no
C17 H172 0.9700 no
C18 H181 0.9600 no
C18 H182 0.9600 no
C18 H183 0.9600 no

loop_
_geom_hbond_atom_site_label_D
_geom_hbond_atom_site_label_H
_geom_hbond_atom_site_label_A
_geom_hbond_site_symmetry_A
_geom_hbond_distance_DH
_geom_hbond_distance_HA
_geom_hbond_distance_DA
_geom_hbond_angle_DHA
_geom_hbond_publ_flag
N6 H61 O19 . 0.86 2.2400 2.806(4) 123 yes
N6 H62 O7 4_545 0.86 2.2100 2.970(4) 147 yes
C13 H13 O7 4_445 0.93 2.6000 3.320(5) 135 yes
C17 H172 O19 . 0.97 2.3300 2.692(6) 101 no

loop_
_geom_torsion_atom_site_label_1
_geom_torsion_atom_site_label_2
_geom_torsion_atom_site_label_3
_geom_torsion_atom_site_label_4
_geom_torsion
_geom_torsion_publ_flag
C17 O16 C15 O19 5.0(7) no
C17 O16 C15 C4 -174.9(4) no
C15 O16 C17 C18 144.6(5) no
C5 N1 C2 O7 -176.3(3) no
C8 N1 C2 O7 4.7(5) no
C5 N1 C2 C3 2.9(4) no
C5 N1 C8 C9 69.1(4) no
C2 N1 C8 C13 67.1(4) no
C5 N1 C8 C13 -111.7(4) no
C2 N1 C5 N6 -179.2(3) no
C8 N1 C5 N6 -0.2(5) no
C2 N1 C5 C4 -0.7(4) no
C8 N1 C5 C4 178.3(3) no
C2 N1 C8 C9 -112.1(4) no
C8 N1 C2 C3 -176.1(3) no
O7 C2 C3 C4 175.4(4) no
N1 C2 C3 C4 -3.8(4) no
C2 C3 C4 C5 3.5(4) no
C2 C3 C4 C15 174.4(4) no
C3 C4 C5 N6 176.4(3) no
C15 C4 C5 N1 -173.6(3) no
C15 C4 C5 N6 4.7(6) no
C3 C4 C15 O16 2.6(6) no
C3 C4 C5 N1 -1.9(4) no
C3 C4 C15 O19 -177.3(4) no
C5 C4 C15 O16 172.5(4) no
C5 C4 C15 O19 -7.4(7) no
N1 C8 C9 C10 179.2(3) no
C13 C8 C9 C10 0.0(5) no
N1 C8 C13 C12 -179.9(3) no
C9 C8 C13 C12 -0.7(5) no
C8 C9 C10 C11 0.2(6) no
C9 C10 C11 C12 0.3(7) no
C9 C10 C11 F14 179.0(4) no
F14 C11 C12 C13 -179.7(4) no
C10 C11 C12 C13 -1.0(7) no
C11 C12 C13 C8 1.2(6) no
